data_7127482
loop_
_publ_author_name
'OwYong, Tze Cin'
'Ding, Siyang'
'Wu, Na'
'Fellowes, Thomas'
'Chen, Sijie'
'White, Jonathan M.'
'Wong, Wallace W. H.'
'Hong, Yuning'

_publ_section_title
;
 Optimising molecular rotors to AIE fluorophores for mitochondria uptake
 and retention.
;
_journal_issue 94
_journal_name_full 'Chemical communications (Cambridge, England)'
_journal_page_first 14853
_journal_page_last 14856
_journal_paper_doi 10.1039/d0cc06411d
_journal_volume 56
_journal_year 2020
_chemical_formula_sum 'C17 H18 F6 N3 P'
_chemical_formula_weight 409.31
_space_group_crystal_system monoclinic
_space_group_IT_number 14
_space_group_name_Hall '-P 2ybc'
_space_group_name_H-M_alt 'P 1 21/c 1'
_atom_sites_solution_hydrogens geom
_audit_creation_method SHELXL-2016/6
_audit_update_record
;
2020-03-24 deposited with the CCDC.	2020-11-02 downloaded from the CCDC.
;
_cell_angle_alpha 90
_cell_angle_beta 91.2980(10)
_cell_angle_gamma 90
_cell_formula_units_Z 4
_cell_length_a 6.35200(10)
_cell_length_b 8.22740(10)
_cell_length_c 33.0348(6)
_cell_measurement_reflns_used 31725
_cell_measurement_temperature 100.0(1)
_cell_measurement_theta_max 50.9210
_cell_measurement_theta_min 3.9440
_cell_volume 1725.97(5)
_computing_cell_refinement 'CrysAlisPro 1.171.40.68a (Rigaku OD, 2019)'
_computing_data_collection 'CrysAlisPro 1.171.40.68a (Rigaku OD, 2019)'
_computing_data_reduction 'CrysAlisPro 1.171.40.68a (Rigaku OD, 2019)'
_computing_structure_refinement 'SHELXL-2016/6 (Sheldrick, 2016)'
_diffrn_ambient_environment N~2~
_diffrn_ambient_temperature 100.2(6)
_diffrn_detector 'CCD plate'
_diffrn_detector_type HyPix
_diffrn_measured_fraction_theta_full 0.995
_diffrn_measured_fraction_theta_max 0.984
_diffrn_measurement_device 'four-circle diffractometer'
_diffrn_measurement_device_type 'XtaLAB Synergy, Dualflex, HyPix'
_diffrn_measurement_method '\w scans'
_diffrn_radiation_monochromator mirror
_diffrn_radiation_probe x-ray
_diffrn_radiation_type 'Mo K\a'
_diffrn_radiation_wavelength 0.71073
_diffrn_reflns_av_R_equivalents 0.0528
_diffrn_reflns_av_unetI/netI 0.0401
_diffrn_reflns_Laue_measured_fraction_full 0.995
_diffrn_reflns_Laue_measured_fraction_max 0.984
_diffrn_reflns_limit_h_max 11
_diffrn_reflns_limit_h_min -13
_diffrn_reflns_limit_k_max 18
_diffrn_reflns_limit_k_min -16
_diffrn_reflns_limit_l_max 71
_diffrn_reflns_limit_l_min -72
_diffrn_reflns_number 91442
_diffrn_reflns_point_group_measured_fraction_full 0.995
_diffrn_reflns_point_group_measured_fraction_max 0.984
_diffrn_reflns_theta_full 25.242
_diffrn_reflns_theta_max 51.315
_diffrn_reflns_theta_min 3.956
_diffrn_source 'micro-focus sealed X-ray tube'
_diffrn_source_type 'PhotonJet (Mo) X-ray Source'
_exptl_absorpt_coefficient_mu 0.228
_exptl_absorpt_correction_T_max 1.00000
_exptl_absorpt_correction_T_min 0.59562
_exptl_absorpt_correction_type multi-scan
_exptl_absorpt_process_details
;
CrysAlisPro 1.171.40.53 (Rigaku Oxford Diffraction, 2019)
Empirical absorption correction using spherical harmonics,
 implemented in SCALE3 ABSPACK scaling algorithm.
;
_exptl_crystal_colour red
_exptl_crystal_density_diffrn 1.575
_exptl_crystal_description block
_exptl_crystal_F_000 840
_exptl_crystal_size_max 0.450
_exptl_crystal_size_mid 0.433
_exptl_crystal_size_min 0.134
_refine_diff_density_max 0.760
_refine_diff_density_min -0.844
_refine_diff_density_rms 0.114
_refine_ls_extinction_method none
_refine_ls_goodness_of_fit_ref 1.086
_refine_ls_hydrogen_treatment constr
_refine_ls_matrix_type full
_refine_ls_number_parameters 247
_refine_ls_number_reflns 18826
_refine_ls_number_restraints 0
_refine_ls_restrained_S_all 1.086
_refine_ls_R_factor_all 0.0736
_refine_ls_R_factor_gt 0.0459
_refine_ls_shift/su_max 0.012
_refine_ls_shift/su_mean 0.000
_refine_ls_structure_factor_coef Fsqd
_refine_ls_weighting_details 'w=1/[\s^2^(Fo^2^)+(0.0758P)^2^+0.0677P] where P=(Fo^2^+2Fc^2^)/3'
_refine_ls_weighting_scheme calc
_refine_ls_wR_factor_gt 0.1353
_refine_ls_wR_factor_ref 0.1504
_reflns_Friedel_coverage 0.000
_reflns_number_gt 12995
_reflns_number_total 18826
_reflns_threshold_expression 'I > 2\s(I)'
_cod_data_source_file d0cc06411d2.cif
_cod_data_source_block shelx
_cod_original_sg_symbol_H-M 'P 21/c'
_cod_database_code 7127482
_shelx_shelxl_version_number 2016/6
_chemical_oxdiff_usercomment TC559
_shelx_space_group_comment
;
The symmetry employed for this shelxl refinement is uniquely defined
by the following loop, which should always be used as a source of
symmetry information in preference to the above space-group names.
They are only intended as comments.
;
_oxdiff_exptl_absorpt_empirical_full_min 0.550
_oxdiff_exptl_absorpt_empirical_full_max 1.667
_oxdiff_exptl_absorpt_empirical_details
;
Empirical correction (ABSPACK) includes:
- Absorption correction using spherical harmonics
- Frame scaling
;

loop_
_space_group_symop_operation_xyz
'x, y, z'
'-x, y+1/2, -z+1/2'
'-x, -y, -z'
'x, -y-1/2, z-1/2'

loop_
_atom_site_label
_atom_site_type_symbol
_atom_site_fract_x
_atom_site_fract_y
_atom_site_fract_z
_atom_site_U_iso_or_equiv
_atom_site_adp_type
_atom_site_occupancy
_atom_site_site_symmetry_order
_atom_site_calc_flag
_atom_site_refinement_flags_posn
_atom_site_refinement_flags_adp
_atom_site_refinement_flags_occupancy
_atom_site_disorder_assembly
_atom_site_disorder_group
C1 C 0.61157(7) 0.49713(6) 0.60489(2) 0.01532(7) Uani 1 1 d . . . . .
C2 C 0.46538(7) 0.58718(6) 0.58318(2) 0.01577(7) Uani 1 1 d . . . . .
H2 H 0.337982 0.600297 0.596117 0.019 Uiso 1 1 calc R U . . .
C3 C 0.47280(7) 0.66405(6) 0.54457(2) 0.01541(7) Uani 1 1 d . . . . .
C4 C 0.64655(8) 0.66808(6) 0.51846(2) 0.01669(7) Uani 1 1 d . . . . .
H4 H 0.771175 0.616652 0.526392 0.020 Uiso 1 1 calc R U . . .
C5 C 0.63541(8) 0.74627(7) 0.48165(2) 0.01728(7) Uani 1 1 d . . . . .
H5 H 0.753053 0.747808 0.465395 0.021 Uiso 1 1 calc R U . . .
C6 C 0.44726(8) 0.82483(6) 0.46797(2) 0.01596(7) Uani 1 1 d . . . . .
C7 C 0.27049(8) 0.81743(7) 0.49349(2) 0.01737(8) Uani 1 1 d . . . . .
H7 H 0.144000 0.865230 0.485215 0.021 Uiso 1 1 calc R U . . .
C8 C 0.28518(8) 0.74004(6) 0.53034(2) 0.01679(7) Uani 1 1 d . . . . .
H8 H 0.167403 0.737499 0.546544 0.020 Uiso 1 1 calc R U . . .
C9 C 0.56261(7) 0.41673(6) 0.64287(2) 0.01498(7) Uani 1 1 d . . . . .
C10 C 0.36526(8) 0.43141(6) 0.66123(2) 0.01673(7) Uani 1 1 d . . . . .
H10 H 0.264827 0.502220 0.650356 0.020 Uiso 1 1 calc R U . . .
C11 C 0.32030(8) 0.34196(7) 0.69502(2) 0.01746(7) Uani 1 1 d . . . . .
H11 H 0.188761 0.352282 0.706557 0.021 Uiso 1 1 calc R U . . .
C12 C 0.65630(9) 0.22636(7) 0.69609(2) 0.01963(8) Uani 1 1 d . . . . .
H12 H 0.755071 0.157524 0.708269 0.024 Uiso 1 1 calc R U . . .
C13 C 0.70992(8) 0.31319(7) 0.66229(2) 0.01883(8) Uani 1 1 d . . . . .
H13 H 0.844723 0.303483 0.652143 0.023 Uiso 1 1 calc R U . . .
C14 C 0.81788(8) 0.46573(7) 0.59042(2) 0.01741(8) Uani 1 1 d . . . . .
C15 C 0.24458(10) 0.98432(8) 0.41846(2) 0.02223(9) Uani 1 1 d . . . . .
H15A H 0.132356 0.906631 0.415809 0.033 Uiso 1 1 calc R U . . .
H15B H 0.266375 1.035529 0.392777 0.033 Uiso 1 1 calc R U . . .
H15C H 0.208223 1.065184 0.438048 0.033 Uiso 1 1 calc R U . . .
C16 C 0.62402(10) 0.92058(8) 0.40741(2) 0.02188(9) Uani 1 1 d . . . . .
H16A H 0.728589 0.981160 0.422450 0.033 Uiso 1 1 calc R U . . .
H16B H 0.587782 0.977581 0.382869 0.033 Uiso 1 1 calc R U . . .
H16C H 0.678985 0.815305 0.400908 0.033 Uiso 1 1 calc R U . . .
C17 C 0.40843(11) 0.13978(8) 0.74723(2) 0.02360(10) Uani 1 1 d . . . . .
H17A H 0.461941 0.031583 0.743912 0.035 Uiso 1 1 calc R U . . .
H17B H 0.258104 0.135894 0.749482 0.035 Uiso 1 1 calc R U . . .
H17C H 0.469516 0.187110 0.771323 0.035 Uiso 1 1 calc R U . . .
N1 N 0.43680(8) 0.90189(6) 0.43170(2) 0.01961(7) Uani 1 1 d . . . . .
N2 N 0.98650(8) 0.43263(7) 0.58071(2) 0.02271(9) Uani 1 1 d . . . . .
N3 N 0.46330(7) 0.23916(5) 0.71189(2) 0.01694(7) Uani 1 1 d . . . . .
F1 F 0.28279(7) 0.82438(8) 0.68917(2) 0.03544(11) Uani 1 1 d . . . . .
F2 F 0.00806(9) 0.88878(8) 0.72928(2) 0.03435(11) Uani 1 1 d . . . . .
F3 F 0.00824(9) 0.64963(6) 0.69498(2) 0.03473(11) Uani 1 1 d . . . . .
F4 F -0.21556(6) 0.85149(6) 0.67625(2) 0.02697(8) Uani 1 1 d . . . . .
F5 F 0.05825(8) 0.78601(6) 0.63621(2) 0.02990(9) Uani 1 1 d . . . . .
F6 F 0.05860(7) 1.02553(5) 0.67059(2) 0.02698(8) Uani 1 1 d . . . . .
P1 P 0.03374(2) 0.83715(2) 0.68255(2) 0.01779(3) Uani 1 1 d . . . . .

loop_
_atom_site_aniso_label
_atom_site_aniso_U_11
_atom_site_aniso_U_22
_atom_site_aniso_U_33
_atom_site_aniso_U_23
_atom_site_aniso_U_13
_atom_site_aniso_U_12
C1 0.01224(14) 0.01692(16) 0.01686(18) -0.00131(13) 0.00161(12) 0.00024(12)
C2 0.01290(14) 0.01709(16) 0.01738(18) -0.00042(13) 0.00186(12) 0.00004(12)
C3 0.01282(14) 0.01645(16) 0.01701(18) -0.00083(13) 0.00159(12) -0.00027(12)
C4 0.01291(15) 0.01935(17) 0.01787(19) -0.00111(14) 0.00199(13) 0.00044(13)
C5 0.01422(16) 0.01996(18) 0.01776(19) -0.00108(14) 0.00275(13) -0.00032(13)
C6 0.01442(15) 0.01714(16) 0.01634(18) -0.00102(13) 0.00086(13) -0.00157(12)
C7 0.01388(16) 0.01903(17) 0.0192(2) 0.00036(14) 0.00117(13) 0.00030(13)
C8 0.01297(15) 0.01828(17) 0.0192(2) -0.00001(14) 0.00220(13) 0.00011(12)
C9 0.01292(14) 0.01585(15) 0.01619(17) -0.00208(13) 0.00086(12) 0.00091(12)
C10 0.01421(15) 0.01928(17) 0.01675(18) -0.00042(14) 0.00178(13) 0.00294(13)
C11 0.01525(16) 0.02039(18) 0.01680(18) -0.00070(14) 0.00179(13) 0.00210(13)
C12 0.01824(19) 0.02062(19) 0.0200(2) 0.00048(16) 0.00091(15) 0.00510(15)
C13 0.01452(16) 0.02196(19) 0.0200(2) 0.00069(16) 0.00151(14) 0.00435(14)
C14 0.01309(15) 0.01968(18) 0.0195(2) -0.00105(15) 0.00186(13) 0.00001(13)
C15 0.0217(2) 0.0234(2) 0.0214(2) 0.00219(18) -0.00250(17) 0.00028(17)
C16 0.0218(2) 0.0256(2) 0.0184(2) -0.00043(17) 0.00382(16) -0.00411(17)
C17 0.0266(2) 0.0238(2) 0.0205(2) 0.00433(18) 0.00192(19) 0.00002(19)
N1 0.01743(16) 0.02379(19) 0.01763(18) 0.00240(14) 0.00069(13) -0.00141(14)
N2 0.01391(15) 0.0284(2) 0.0260(2) -0.00001(17) 0.00369(14) 0.00160(14)
N3 0.01814(15) 0.01636(14) 0.01635(16) -0.00091(12) 0.00084(12) 0.00135(12)
F1 0.01632(16) 0.0480(3) 0.0420(3) 0.0080(2) -0.00017(16) 0.00824(16)
F2 0.0372(2) 0.0466(3) 0.01948(18) -0.00550(18) 0.00545(16) -0.0046(2)
F3 0.0375(2) 0.02163(17) 0.0458(3) 0.00934(17) 0.0169(2) 0.00898(16)
F4 0.01555(14) 0.0313(2) 0.0341(2) 0.00299(16) 0.00294(13) 0.00156(13)
F5 0.0344(2) 0.0330(2) 0.02270(19) -0.00643(16) 0.00950(16) -0.00147(17)
F6 0.02498(17) 0.01888(14) 0.0375(2) 0.00145(14) 0.00968(16) 0.00131(12)
P1 0.01556(5) 0.01900(6) 0.01896(6) 0.00052(4) 0.00330(4) 0.00411(4)

loop_
_atom_type_symbol
_atom_type_description
_atom_type_scat_dispersion_real
_atom_type_scat_dispersion_imag
_atom_type_scat_source
C C 0.0033 0.0016 'International Tables Vol C Tables 4.2.6.8 and 6.1.1.4'
H H 0.0000 0.0000 'International Tables Vol C Tables 4.2.6.8 and 6.1.1.4'
N N 0.0061 0.0033 'International Tables Vol C Tables 4.2.6.8 and 6.1.1.4'
F F 0.0171 0.0103 'International Tables Vol C Tables 4.2.6.8 and 6.1.1.4'
P P 0.1023 0.0942 'International Tables Vol C Tables 4.2.6.8 and 6.1.1.4'

loop_
_geom_angle_atom_site_label_1
_geom_angle_atom_site_label_2
_geom_angle_atom_site_label_3
_geom_angle
_geom_angle_site_symmetry_1
_geom_angle_site_symmetry_3
_geom_angle_publ_flag
C2 C1 C14 122.41(5) . . ?
C2 C1 C9 122.54(4) . . ?
C14 C1 C9 114.90(4) . . ?
C1 C2 C3 132.02(5) . . ?
C1 C2 H2 114.0 . . ?
C3 C2 H2 114.0 . . ?
C8 C3 C4 116.67(5) . . ?
C8 C3 C2 116.62(4) . . ?
C4 C3 C2 126.68(5) . . ?
C5 C4 C3 121.59(5) . . ?
C5 C4 H4 119.2 . . ?
C3 C4 H4 119.2 . . ?
C4 C5 C6 121.24(5) . . ?
C4 C5 H5 119.4 . . ?
C6 C5 H5 119.4 . . ?
N1 C6 C7 121.39(5) . . ?
N1 C6 C5 121.12(5) . . ?
C7 C6 C5 117.49(5) . . ?
C8 C7 C6 120.43(5) . . ?
C8 C7 H7 119.8 . . ?
C6 C7 H7 119.8 . . ?
C7 C8 C3 122.54(5) . . ?
C7 C8 H8 118.7 . . ?
C3 C8 H8 118.7 . . ?
C13 C9 C10 116.34(5) . . ?
C13 C9 C1 120.91(4) . . ?
C10 C9 C1 122.70(4) . . ?
C11 C10 C9 120.48(5) . . ?
C11 C10 H10 119.8 . . ?
C9 C10 H10 119.8 . . ?
N3 C11 C10 121.36(5) . . ?
N3 C11 H11 119.3 . . ?
C10 C11 H11 119.3 . . ?
N3 C12 C13 121.23(5) . . ?
N3 C12 H12 119.4 . . ?
C13 C12 H12 119.4 . . ?
C12 C13 C9 120.64(5) . . ?
C12 C13 H13 119.7 . . ?
C9 C13 H13 119.7 . . ?
N2 C14 C1 175.44(6) . . ?
N1 C15 H15A 109.5 . . ?
N1 C15 H15B 109.5 . . ?
H15A C15 H15B 109.5 . . ?
N1 C15 H15C 109.5 . . ?
H15A C15 H15C 109.5 . . ?
H15B C15 H15C 109.5 . . ?
N1 C16 H16A 109.5 . . ?
N1 C16 H16B 109.5 . . ?
H16A C16 H16B 109.5 . . ?
N1 C16 H16C 109.5 . . ?
H16A C16 H16C 109.5 . . ?
H16B C16 H16C 109.5 . . ?
N3 C17 H17A 109.5 . . ?
N3 C17 H17B 109.5 . . ?
H17A C17 H17B 109.5 . . ?
N3 C17 H17C 109.5 . . ?
H17A C17 H17C 109.5 . . ?
H17B C17 H17C 109.5 . . ?
C6 N1 C15 120.50(5) . . ?
C6 N1 C16 120.76(5) . . ?
C15 N1 C16 118.34(5) . . ?
C12 N3 C11 119.85(5) . . ?
C12 N3 C17 119.82(5) . . ?
C11 N3 C17 120.33(5) . . ?
F1 P1 F4 179.40(3) . . ?
F1 P1 F5 89.77(3) . . ?
F4 P1 F5 90.71(3) . . ?
F1 P1 F3 90.41(3) . . ?
F4 P1 F3 89.93(3) . . ?
F5 P1 F3 90.26(3) . . ?
F1 P1 F6 89.69(3) . . ?
F4 P1 F6 89.97(2) . . ?
F5 P1 F6 90.35(3) . . ?
F3 P1 F6 179.38(3) . . ?
F1 P1 F2 90.44(3) . . ?
F4 P1 F2 89.07(3) . . ?
F5 P1 F2 179.79(3) . . ?
F3 P1 F2 89.73(3) . . ?
F6 P1 F2 89.66(3) . . ?

loop_
_geom_bond_atom_site_label_1
_geom_bond_atom_site_label_2
_geom_bond_distance
_geom_bond_site_symmetry_2
_geom_bond_publ_flag
C1 C2 1.3768(7) . ?
C1 C14 1.4286(7) . ?
C1 C9 1.4582(7) . ?
C2 C3 1.4253(7) . ?
C2 H2 0.9300 . ?
C3 C8 1.4166(7) . ?
C3 C4 1.4163(7) . ?
C4 C5 1.3763(8) . ?
C4 H4 0.9300 . ?
C5 C6 1.4232(7) . ?
C5 H5 0.9300 . ?
C6 N1 1.3560(7) . ?
C6 C7 1.4205(7) . ?
C7 C8 1.3751(8) . ?
C7 H7 0.9300 . ?
C8 H8 0.9300 . ?
C9 C13 1.4091(7) . ?
C9 C10 1.4101(7) . ?
C10 C11 1.3727(8) . ?
C10 H10 0.9300 . ?
C11 N3 1.3521(7) . ?
C11 H11 0.9300 . ?
C12 N3 1.3475(7) . ?
C12 C13 1.3748(8) . ?
C12 H12 0.9300 . ?
C13 H13 0.9300 . ?
C14 N2 1.1574(7) . ?
C15 N1 1.4553(8) . ?
C15 H15A 0.9600 . ?
C15 H15B 0.9600 . ?
C15 H15C 0.9600 . ?
C16 N1 1.4577(8) . ?
C16 H16A 0.9600 . ?
C16 H16B 0.9600 . ?
C16 H16C 0.9600 . ?
C17 N3 1.4735(8) . ?
C17 H17A 0.9600 . ?
C17 H17B 0.9600 . ?
C17 H17C 0.9600 . ?
F1 P1 1.5955(5) . ?
F2 P1 1.6129(5) . ?
F3 P1 1.6057(5) . ?
F4 P1 1.5969(4) . ?
F5 P1 1.5986(5) . ?
F6 P1 1.6082(4) . ?

loop_
_geom_torsion_atom_site_label_1
_geom_torsion_atom_site_label_2
_geom_torsion_atom_site_label_3
_geom_torsion_atom_site_label_4
_geom_torsion
_geom_torsion_site_symmetry_1
_geom_torsion_site_symmetry_2
_geom_torsion_site_symmetry_3
_geom_torsion_site_symmetry_4
_geom_torsion_publ_flag
C14 C1 C2 C3 1.03(9) . . . . ?
C9 C1 C2 C3 -174.31(5) . . . . ?
C1 C2 C3 C8 176.39(5) . . . . ?
C1 C2 C3 C4 -1.59(9) . . . . ?
C8 C3 C4 C5 1.92(8) . . . . ?
C2 C3 C4 C5 179.90(5) . . . . ?
C3 C4 C5 C6 -0.84(8) . . . . ?
C4 C5 C6 N1 179.94(5) . . . . ?
C4 C5 C6 C7 -0.91(8) . . . . ?
N1 C6 C7 C8 -179.34(5) . . . . ?
C5 C6 C7 C8 1.51(8) . . . . ?
C6 C7 C8 C3 -0.40(8) . . . . ?
C4 C3 C8 C7 -1.31(8) . . . . ?
C2 C3 C8 C7 -179.50(5) . . . . ?
C2 C1 C9 C13 173.97(5) . . . . ?
C14 C1 C9 C13 -1.69(7) . . . . ?
C2 C1 C9 C10 -3.12(8) . . . . ?
C14 C1 C9 C10 -178.78(5) . . . . ?
C13 C9 C10 C11 -3.07(8) . . . . ?
C1 C9 C10 C11 174.15(5) . . . . ?
C9 C10 C11 N3 0.71(8) . . . . ?
N3 C12 C13 C9 -0.87(9) . . . . ?
C10 C9 C13 C12 3.15(8) . . . . ?
C1 C9 C13 C12 -174.12(5) . . . . ?
C7 C6 N1 C15 2.05(8) . . . . ?
C5 C6 N1 C15 -178.83(5) . . . . ?
C7 C6 N1 C16 174.72(5) . . . . ?
C5 C6 N1 C16 -6.17(8) . . . . ?
C13 C12 N3 C11 -1.66(9) . . . . ?
C13 C12 N3 C17 177.72(6) . . . . ?
C10 C11 N3 C12 1.74(8) . . . . ?
C10 C11 N3 C17 -177.64(5) . . . . ?
